data_4124615
loop_
_publ_author_name
'Strohmaier, K.G.'
'Vaughan, D.E.W.'

_publ_section_title
;
 Structure of the first silicate molecular sieve with 18-ring pore
 openings, ECR-34
;
_journal_name_full 'Journal of the American Chemical Society'
_journal_page_first 16035
_journal_page_last 16039
_journal_volume 125
_journal_year 2003
_chemical_formula_sum 'Ga11.52 K8.88 O96 Si36.48'
_chemical_name_systematic 'K11.52 ((Ga11.52 Si36.48) O96)'
_space_group_IT_number 186
_symmetry_space_group_name_Hall 'P 6c -2c'
_symmetry_space_group_name_H-M 'P 63 m c'
_cell_angle_alpha 90
_cell_angle_beta 90
_cell_angle_gamma 120
_cell_formula_units_Z 1
_cell_length_a 21.03
_cell_length_b 21.03
_cell_length_c 8.53
_cell_volume 3267.068
_citation_journal_id_ASTM JACSAT
_cod_data_source_file Strohmaier_JACSAT_2003_356.cif
_cod_data_source_block Ga11.52K8.88O96Si36.48
_cod_database_code 4124615

loop_
_symmetry_equiv_pos_as_xyz
x,y,z
x-y,x,z+1/2
-y,x-y,z
-x,-y,z+1/2
-x+y,-x,z
y,-x+y,z+1/2
y,x,z+1/2
-x+y,y,z
-x,-x+y,z+1/2
-y,-x,z
x-y,-y,z+1/2
x,x-y,z

loop_
_atom_site_label
_atom_site_type_symbol
_atom_site_fract_x
_atom_site_fract_y
_atom_site_fract_z
_atom_site_occupancy
_atom_site_U_iso_or_equiv
O2 O-2 0.8306 0.1694 0.062 1 0.0
Ga4 Ga+3 0.6143 0.074 0.4425 0.24 0.0
O4 O-2 0.7159 0.0422 0.156 1 0.0
Si3 Si+4 0.6416 0.972 0.2287 0.76 0.0
Si4 Si+4 0.6143 0.074 0.4425 0.76 0.0
O10 O-2 0.5342 0.0684 0.491 1 0.0
O7 O-2 0.6625 0.1479 0.3294 1 0.0
O6 O-2 0.5839 0.1678 0.099 1 0.0
O9 O-2 0.595 -0.0002 0.339 1 0.0
O3 O-2 0.6909 0.1424 0.0143 1 0.0
Ga3 Ga+3 0.6416 0.972 0.2287 0.24 0.0
K1 K+1 0.5449 0.4551 0.849 0.62 0.0
Ga2 Ga+3 0.6672 0.1847 0.151 0.24 0.0
O8 O-2 0.5844 0.9157 0.093 1 0.0
Ga1 Ga+3 0.7451 0.1059 0.0165 0.24 0.0
Si2 Si+4 0.6672 0.1847 0.151 0.76 0.0
O5 O-2 0.7253 0.2747 0.146 1 0.0
O1 O-2 0.7447 0.0736 0.8377 1 0.0
K2 K+1 0.3844 0.1922 0.54 0.86 0.0
Si1 Si+4 0.7451 0.1059 0.0165 0.76 0.0
